data_4333064
loop_
_publ_author_name
'Rigamonti, Luca'
'Demartin, Francesco'
'Forni, Alessandra'
'Righetto, Stefania'
'Pasini, Alessandro'

_publ_section_title
;
 Copper(II) Complexes of salen Analogues with Two Differently Substituted
 (Push&#x2212;Pull) Salicylaldehyde Moieties. A Study on the Modulation of
 Electronic Asymmetry and Nonlinear Optical Properties
;
_journal_issue 26
_journal_name_full 'Inorganic Chemistry'
_journal_page_first 10976
_journal_page_last 10989
_journal_paper_doi 10.1021/ic0613513
_journal_volume 45
_journal_year 2006
_chemical_formula_sum 'C19 H18 Cl3 Cu N3 O5'
_chemical_formula_weight 538.25
_chemical_name_systematic
;
 ?
;
_space_group_IT_number 2
_symmetry_cell_setting triclinic
_symmetry_space_group_name_Hall '-P 1'
_symmetry_space_group_name_H-M 'P -1'
_atom_sites_solution_hydrogens geom
_atom_sites_solution_primary direct
_atom_sites_solution_secondary difmap
_audit_creation_method SHELXL-97
_cell_angle_alpha 111.560(10)
_cell_angle_beta 105.250(10)
_cell_angle_gamma 103.710(10)
_cell_formula_units_Z 2
_cell_length_a 10.0890(10)
_cell_length_b 11.3470(10)
_cell_length_c 11.5330(10)
_cell_measurement_reflns_used 1024
_cell_measurement_temperature 292(2)
_cell_measurement_theta_max 20.17
_cell_measurement_theta_min 2.39
_cell_volume 1099.7(2)
_computing_structure_refinement 'SHELXL-97 (Sheldrick, 1997)'
_diffrn_ambient_temperature 292(2)
_diffrn_measured_fraction_theta_full 0.994
_diffrn_measured_fraction_theta_max 0.994
_diffrn_measurement_device_type 'SMART CCD'
_diffrn_measurement_method 'omega scan'
_diffrn_radiation_monochromator graphite
_diffrn_radiation_source 'fine-focus sealed tube'
_diffrn_radiation_type MoK\a
_diffrn_radiation_wavelength 0.71073
_diffrn_reflns_av_R_equivalents 0.0356
_diffrn_reflns_av_sigmaI/netI 0.0575
_diffrn_reflns_limit_h_max 12
_diffrn_reflns_limit_h_min -12
_diffrn_reflns_limit_k_max 13
_diffrn_reflns_limit_k_min -14
_diffrn_reflns_limit_l_max 14
_diffrn_reflns_limit_l_min -14
_diffrn_reflns_number 9936
_diffrn_reflns_theta_full 26.01
_diffrn_reflns_theta_max 26.01
_diffrn_reflns_theta_min 2.06
_exptl_absorpt_coefficient_mu 1.394
_exptl_absorpt_correction_T_max 1.000
_exptl_absorpt_correction_T_min 0.807
_exptl_absorpt_correction_type empirical
_exptl_absorpt_process_details SADABS
_exptl_crystal_density_diffrn 1.625
_exptl_crystal_density_method 'not measured'
_exptl_crystal_description pseudoprism
_exptl_crystal_F_000 546
_exptl_crystal_size_max 0.16
_exptl_crystal_size_mid 0.06
_exptl_crystal_size_min 0.04
_refine_diff_density_max 0.841
_refine_diff_density_min -0.635
_refine_diff_density_rms 0.082
_refine_ls_extinction_method none
_refine_ls_goodness_of_fit_ref 1.018
_refine_ls_hydrogen_treatment mixed
_refine_ls_matrix_type full
_refine_ls_number_parameters 284
_refine_ls_number_reflns 4305
_refine_ls_number_restraints 0
_refine_ls_restrained_S_all 1.018
_refine_ls_R_factor_all 0.1439
_refine_ls_R_factor_gt 0.0754
_refine_ls_shift/su_max 0.002
_refine_ls_shift/su_mean 0.000
_refine_ls_structure_factor_coef Fsqd
_refine_ls_weighting_details 'calc w=1/[\s^2^(Fo^2^)+(0.1444P)^2^+0.7880P] where P=(Fo^2^+2Fc^2^)/3'
_refine_ls_weighting_scheme calc
_refine_ls_wR_factor_gt 0.2156
_refine_ls_wR_factor_ref 0.2629
_reflns_number_gt 2173
_reflns_number_total 4305
_reflns_threshold_expression >2sigma(I)
_cod_data_source_file ic0613513sup1.cif
_cod_data_source_block 1o
_cod_original_sg_symbol_H-M P-1
_cod_database_code 4333064

loop_
_symmetry_equiv_pos_as_xyz
'x, y, z'
'-x, -y, -z'

loop_
_atom_site_label
_atom_site_type_symbol
_atom_site_fract_x
_atom_site_fract_y
_atom_site_fract_z
_atom_site_U_iso_or_equiv
_atom_site_adp_type
_atom_site_occupancy
_atom_site_symmetry_multiplicity
_atom_site_calc_flag
_atom_site_refinement_flags
Cu Cu 0.38079(9) 0.07038(8) 0.56608(8) 0.0782(4) Uani 1 1 d .
Cl1 Cl 0.0975(3) -0.3102(4) 0.6588(4) 0.1751(16) Uani 1 1 d .
Cl2 Cl 0.3317(6) -0.0702(6) 0.8517(5) 0.236(3) Uani 1 1 d .
Cl3 Cl 0.3909(5) -0.3007(6) 0.7444(7) 0.252(3) Uani 1 1 d .
O1 O 0.5146(5) 0.0021(5) 0.6526(5) 0.0828(14) Uani 1 1 d .
O2 O 0.2452(5) -0.1132(5) 0.4880(5) 0.0909(16) Uani 1 1 d .
O3 O 1.1037(7) 0.4022(6) 1.1478(7) 0.129(2) Uani 1 1 d .
O4 O 1.1081(7) 0.2122(7) 1.1336(7) 0.135(3) Uani 1 1 d .
O5 O -0.3107(7) -0.3885(8) 0.0844(7) 0.144(3) Uani 1 1 d .
N1 N 0.5333(10) 0.2549(8) 0.6655(10) 0.155(4) Uani 1 1 d .
N2 N 0.2311(7) 0.1251(6) 0.4748(6) 0.0797(16) Uani 1 1 d .
N3 N 1.0502(7) 0.2803(7) 1.0943(7) 0.098(2) Uani 1 1 d .
C1 C 0.6377(7) 0.0720(6) 0.7607(6) 0.0692(17) Uani 1 1 d .
C2 C 0.7078(7) 0.0017(7) 0.8184(7) 0.0729(18) Uani 1 1 d .
H2 H 0.6631 -0.0926 0.7813 0.087 Uiso 1 1 calc R
C3 C 0.8384(8) 0.0679(7) 0.9263(8) 0.0800(19) Uani 1 1 d .
H3 H 0.8826 0.0193 0.9625 0.096 Uiso 1 1 calc R
C4 C 0.9062(7) 0.2090(7) 0.9829(7) 0.0761(19) Uani 1 1 d .
C5 C 0.8442(8) 0.2808(7) 0.9325(8) 0.085(2) Uani 1 1 d .
H5 H 0.8921 0.3749 0.9709 0.102 Uiso 1 1 calc R
C6 C 0.7064(8) 0.2148(7) 0.8214(7) 0.0759(19) Uani 1 1 d .
C7 C 0.6530(11) 0.2931(9) 0.7653(11) 0.135(4) Uani 1 1 d .
H7 H 0.7127 0.3851 0.8063 0.162 Uiso 1 1 calc R
C8 C 0.5117(18) 0.3591(17) 0.627(2) 0.37(2) Uani 1 1 d .
H8A H 0.5318 0.4374 0.7101 0.446 Uiso 1 1 calc R
H8B H 0.5918 0.3849 0.5984 0.446 Uiso 1 1 calc R
C9 C 0.4065(12) 0.3517(10) 0.5470(16) 0.158(5) Uani 1 1 d .
H9A H 0.4313 0.3393 0.4686 0.189 Uiso 1 1 calc R
H9B H 0.4053 0.4431 0.5832 0.189 Uiso 1 1 calc R
C10 C 0.2566(13) 0.2654(10) 0.4921(15) 0.151(5) Uani 1 1 d .
H10A H 0.2088 0.2603 0.4047 0.181 Uiso 1 1 calc R
H10B H 0.2094 0.3064 0.5505 0.181 Uiso 1 1 calc R
C11 C 0.0999(9) 0.0414(8) 0.3889(9) 0.087(2) Uani 1 1 d .
H11 H 0.0385 0.0791 0.3524 0.105 Uiso 1 1 calc R
C12 C 0.0373(7) -0.1024(7) 0.3429(7) 0.0714(18) Uani 1 1 d .
C13 C -0.1034(8) -0.1717(9) 0.2395(9) 0.095(2) Uani 1 1 d .
H13 H -0.1526 -0.1231 0.2081 0.114 Uiso 1 1 calc R
C14 C -0.1697(8) -0.3106(10) 0.1840(9) 0.099(3) Uani 1 1 d .
C15 C -0.0971(9) -0.3794(9) 0.2338(9) 0.102(3) Uani 1 1 d .
H15 H -0.1430 -0.4734 0.1977 0.122 Uiso 1 1 calc R
C16 C 0.0415(8) -0.3148(8) 0.3355(8) 0.093(2) Uani 1 1 d .
H16 H 0.0886 -0.3649 0.3667 0.112 Uiso 1 1 calc R
C17 C 0.1123(7) -0.1712(7) 0.3926(7) 0.0742(19) Uani 1 1 d .
C18 C -0.3859(11) -0.3259(15) 0.0270(14) 0.177(6) Uani 1 1 d .
H18A H -0.3666 -0.2366 0.0949 0.213 Uiso 1 1 calc R
H18B H -0.4901 -0.3790 -0.0120 0.213 Uiso 1 1 calc R
H18C H -0.3542 -0.3182 -0.0423 0.213 Uiso 1 1 calc R
C19 C 0.2830(10) -0.2177(10) 0.7083(10) 0.096(3) Uani 1 1 d .
H19 H 0.303(9) -0.182(8) 0.653(8) 0.11(3) Uiso 1 1 d .

loop_
_atom_site_aniso_label
_atom_site_aniso_U_11
_atom_site_aniso_U_22
_atom_site_aniso_U_33
_atom_site_aniso_U_23
_atom_site_aniso_U_13
_atom_site_aniso_U_12
Cu 0.0749(6) 0.0651(6) 0.0651(6) 0.0313(4) 0.0071(4) -0.0021(4)
Cl1 0.105(2) 0.215(4) 0.187(3) 0.127(3) 0.020(2) 0.011(2)
Cl2 0.226(5) 0.229(5) 0.154(3) 0.023(3) 0.104(3) -0.005(4)
Cl3 0.199(4) 0.292(6) 0.493(9) 0.330(7) 0.187(5) 0.159(4)
O1 0.072(3) 0.062(3) 0.073(3) 0.027(2) -0.001(2) -0.004(2)
O2 0.074(3) 0.073(3) 0.095(4) 0.051(3) -0.004(3) -0.003(2)
O3 0.093(4) 0.065(4) 0.136(5) 0.022(3) -0.023(4) -0.007(3)
O4 0.092(4) 0.092(4) 0.142(6) 0.029(4) -0.028(4) 0.027(4)
O5 0.078(4) 0.150(6) 0.126(5) 0.067(5) -0.026(4) -0.018(4)
N1 0.127(6) 0.092(5) 0.155(7) 0.086(5) -0.049(6) -0.038(5)
N2 0.080(4) 0.057(3) 0.087(4) 0.023(3) 0.033(3) 0.017(3)
N3 0.073(4) 0.068(4) 0.102(5) 0.022(4) -0.002(4) 0.010(3)
C1 0.069(4) 0.058(4) 0.056(4) 0.021(3) 0.013(3) 0.004(3)
C2 0.061(4) 0.051(4) 0.073(4) 0.015(3) 0.011(3) 0.003(3)
C3 0.078(5) 0.063(4) 0.083(5) 0.029(4) 0.016(4) 0.023(4)
C4 0.064(4) 0.057(4) 0.069(4) 0.014(3) 0.006(3) 0.006(3)
C5 0.079(5) 0.054(4) 0.083(5) 0.023(4) 0.010(4) 0.001(3)
C6 0.072(4) 0.056(4) 0.067(4) 0.023(3) 0.008(3) 0.001(3)
C7 0.107(7) 0.074(5) 0.148(9) 0.067(6) -0.036(6) -0.023(5)
C8 0.195(15) 0.203(15) 0.49(3) 0.28(2) -0.21(2) -0.091(12)
C9 0.115(8) 0.082(6) 0.267(16) 0.109(9) 0.033(9) 0.021(6)
C10 0.123(9) 0.071(6) 0.236(15) 0.055(7) 0.056(9) 0.039(6)
C11 0.079(5) 0.082(5) 0.112(6) 0.053(5) 0.041(5) 0.030(4)
C12 0.059(4) 0.076(4) 0.070(4) 0.036(4) 0.017(3) 0.014(3)
C13 0.067(5) 0.111(7) 0.114(6) 0.069(6) 0.026(5) 0.024(5)
C14 0.060(4) 0.111(7) 0.092(6) 0.052(5) 0.000(4) -0.003(4)
C15 0.070(5) 0.076(5) 0.104(6) 0.033(5) -0.001(4) -0.010(4)
C16 0.070(5) 0.075(5) 0.102(6) 0.041(4) 0.005(4) 0.006(4)
C17 0.059(4) 0.068(4) 0.072(4) 0.035(4) 0.007(3) 0.001(3)
C18 0.080(6) 0.215(14) 0.165(11) 0.118(11) -0.035(7) -0.020(8)
C19 0.096(6) 0.108(6) 0.109(7) 0.073(6) 0.041(5) 0.037(5)

loop_
_atom_type_symbol
_atom_type_description
_atom_type_scat_dispersion_real
_atom_type_scat_dispersion_imag
_atom_type_scat_source
Cu Cu 0.3201 1.2651 'International Tables Vol C Tables 4.2.6.8 and 6.1.1.4'
Cl Cl 0.1484 0.1585 'International Tables Vol C Tables 4.2.6.8 and 6.1.1.4'
O O 0.0106 0.0060 'International Tables Vol C Tables 4.2.6.8 and 6.1.1.4'
N N 0.0061 0.0033 'International Tables Vol C Tables 4.2.6.8 and 6.1.1.4'
C C 0.0033 0.0016 'International Tables Vol C Tables 4.2.6.8 and 6.1.1.4'
H H 0.0000 0.0000 'International Tables Vol C Tables 4.2.6.8 and 6.1.1.4'

loop_
_geom_angle_atom_site_label_1
_geom_angle_atom_site_label_2
_geom_angle_atom_site_label_3
_geom_angle
O2 Cu O1 82.71(19)
O2 Cu N1 172.6(3)
O1 Cu N1 90.6(3)
O2 Cu N2 92.5(2)
O1 Cu N2 175.0(2)
N1 Cu N2 94.2(3)
C1 O1 Cu 128.3(4)
C17 O2 Cu 128.2(4)
C18 O5 C14 118.5(8)
C7 N1 C8 115.7(8)
C7 N1 Cu 124.9(6)
C8 N1 Cu 119.4(7)
C11 N2 C10 111.8(8)
C11 N2 Cu 123.8(5)
C10 N2 Cu 124.4(6)
O3 N3 O4 122.5(7)
O3 N3 C4 119.8(7)
O4 N3 C4 117.6(7)
O1 C1 C6 123.3(6)
O1 C1 C2 119.1(6)
C6 C1 C2 117.6(6)
C3 C2 C1 121.8(6)
C2 C3 C4 119.6(7)
C5 C4 C3 121.1(6)
C5 C4 N3 118.7(6)
C3 C4 N3 120.1(7)
C4 C5 C6 120.6(6)
C7 C6 C1 122.1(7)
C7 C6 C5 118.1(7)
C1 C6 C5 119.3(7)
N1 C7 C6 128.6(8)
C9 C8 N1 128.0(11)
C8 C9 C10 131.9(13)
C9 C10 N2 115.0(9)
N2 C11 C12 127.8(7)
C17 C12 C13 121.1(7)
C17 C12 C11 122.7(6)
C13 C12 C11 116.2(7)
C14 C13 C12 120.6(8)
C15 C14 C13 118.7(7)
C15 C14 O5 116.0(8)
C13 C14 O5 125.2(9)
C14 C15 C16 122.4(8)
C15 C16 C17 119.4(8)
O2 C17 C12 124.4(6)
O2 C17 C16 117.8(7)
C12 C17 C16 117.7(6)
Cl3 C19 Cl2 108.1(6)
Cl3 C19 Cl1 112.4(5)
Cl2 C19 Cl1 107.3(6)

loop_
_geom_bond_atom_site_label_1
_geom_bond_atom_site_label_2
_geom_bond_distance
Cu O2 1.909(5)
Cu O1 1.942(5)
Cu N1 1.961(7)
Cu N2 1.966(6)
Cl1 C19 1.731(10)
Cl2 C19 1.711(11)
Cl3 C19 1.668(9)
O1 C1 1.311(8)
O2 C17 1.310(8)
O3 N3 1.195(8)
O4 N3 1.216(8)
O5 C18 1.361(13)
O5 C14 1.387(9)
N1 C7 1.274(11)
N1 C8 1.451(13)
N2 C11 1.287(9)
N2 C10 1.478(11)
N3 C4 1.453(9)
C1 C6 1.405(9)
C1 C2 1.410(10)
C2 C3 1.353(9)
C3 C4 1.391(9)
C4 C5 1.339(10)
C5 C6 1.413(10)
C6 C7 1.402(11)
C8 C9 1.169(14)
C9 C10 1.409(14)
C11 C12 1.430(10)
C12 C17 1.374(10)
C12 C13 1.395(10)
C13 C14 1.369(12)
C14 C15 1.362(12)
C15 C16 1.374(10)
C16 C17 1.419(10)
